data_7209289
loop_
_publ_author_name
'Feng, Yuquan'
'Li, Min'
'Shi, Hengzhen'
'Huang, Qunzeng'
'Qiu, Dongfang'

_publ_section_title
;
 A novel chlorine-containing borophosphate based on (4,3)-connected 3-D
 borophosphate anion [B6P11O42(OH)2]13&#x2212; with unique
 B&#x2009;:&#x2009;P ratio and 22-tetrahedral cages
;
_journal_issue 11
_journal_name_full CrystEngComm
_journal_page_first 2048
_journal_paper_doi 10.1039/c3ce26918c
_journal_volume 15
_journal_year 2013
_chemical_formula_sum 'B6 Cl2 H10 Na13 O47 P11'
_chemical_formula_weight 1537.38
_chemical_name_systematic
; 
 ? 
;
_space_group_IT_number 196
_symmetry_cell_setting cubic
_symmetry_space_group_name_Hall 'F 2 2 3'
_symmetry_space_group_name_H-M 'F 2 3'
_atom_sites_solution_primary direct
_atom_sites_solution_secondary difmap
_audit_creation_method SHELXL-97
_cell_angle_alpha 90.00
_cell_angle_beta 90.00
_cell_angle_gamma 90.00
_cell_formula_units_Z 8
_cell_length_a 20.479(7)
_cell_length_b 20.479(7)
_cell_length_c 20.479(7)
_cell_measurement_reflns_used 3332
_cell_measurement_temperature 296(2)
_cell_measurement_theta_max 26.80
_cell_measurement_theta_min 2.81
_cell_volume 8589(5)
_computing_cell_refinement 'Bruker SAINT'
_computing_data_collection 'Bruker APEX2'
_computing_data_reduction 'Bruker SAINT'
_computing_molecular_graphics 'Bruker SHELXTL'
_computing_publication_material 'Bruker SHELXTL'
_computing_structure_refinement 'SHELXL-97 (Sheldrick, 2008)'
_computing_structure_solution 'SHELXS-97 (Sheldrick, 2008)'
_diffrn_ambient_temperature 296(2)
_diffrn_measured_fraction_theta_full 0.980
_diffrn_measured_fraction_theta_max 0.980
_diffrn_measurement_device_type 'Bruker APEX-II CCD'
_diffrn_measurement_method '\f and \w scans'
_diffrn_radiation_monochromator graphite
_diffrn_radiation_source 'fine-focus sealed tube'
_diffrn_radiation_type MoK\a
_diffrn_radiation_wavelength 0.71073
_diffrn_reflns_av_R_equivalents 0.0674
_diffrn_reflns_av_sigmaI/netI 0.0269
_diffrn_reflns_limit_h_max 26
_diffrn_reflns_limit_h_min -26
_diffrn_reflns_limit_k_max 26
_diffrn_reflns_limit_k_min -13
_diffrn_reflns_limit_l_max 26
_diffrn_reflns_limit_l_min -26
_diffrn_reflns_number 13313
_diffrn_reflns_theta_full 27.98
_diffrn_reflns_theta_max 27.98
_diffrn_reflns_theta_min 3.30
_exptl_absorpt_coefficient_mu 0.833
_exptl_absorpt_correction_T_max 0.9066
_exptl_absorpt_correction_T_min 0.8645
_exptl_absorpt_correction_type multi-scan
_exptl_absorpt_process_details SADABS
_exptl_crystal_colour colorless
_exptl_crystal_density_diffrn 2.378
_exptl_crystal_density_method 'not measured'
_exptl_crystal_description polyhedral
_exptl_crystal_F_000 6064
_exptl_crystal_size_max 0.18
_exptl_crystal_size_mid 0.16
_exptl_crystal_size_min 0.12
_refine_diff_density_max 0.570
_refine_diff_density_min -0.610
_refine_diff_density_rms 0.110
_refine_ls_abs_structure_details 'Flack H D (1983), Acta Cryst. A39, 876-881'
_refine_ls_abs_structure_Flack 0.0(3)
_refine_ls_extinction_method none
_refine_ls_goodness_of_fit_ref 1.061
_refine_ls_matrix_type full
_refine_ls_number_parameters 123
_refine_ls_number_reflns 934
_refine_ls_number_restraints 0
_refine_ls_restrained_S_all 1.061
_refine_ls_R_factor_all 0.0541
_refine_ls_R_factor_gt 0.0504
_refine_ls_shift/su_max 0.000
_refine_ls_shift/su_mean 0.000
_refine_ls_structure_factor_coef Fsqd
_refine_ls_weighting_details 'calc w=1/[\s^2^(Fo^2^)+(0.0380P)^2^+226.4192P] where P=(Fo^2^+2Fc^2^)/3'
_refine_ls_weighting_scheme calc
_refine_ls_wR_factor_gt 0.1171
_refine_ls_wR_factor_ref 0.1187
_reflns_number_gt 874
_reflns_number_total 934
_reflns_threshold_expression >2sigma(I)
_cod_data_source_file c3ce26918c.cif
_cod_data_source_block a
_cod_depositor_comments
;
The following automatic conversions were performed:

'_symmetry_cell_setting' value 'Cubic' changed to 'cubic' according
to /home/saulius/struct/CIF-dictionaries/cif_core.dic dictionary
named 'cif_core.dic' version 2.4.2 from
2011-04-26.

'_exptl_absorpt_correction_type' value 'Multi-scan'
changed to 'multi-scan' according to
/home/saulius/struct/CIF-dictionaries/cif_core.dic dictionary named
'cif_core.dic' version 2.4.2 from 2011-04-26.

Automatic conversion script
Id: cif_fix_values 1891 2012-01-12 08:04:46Z andrius 
;
_cod_original_sg_symbol_Hall F223
_cod_original_sg_symbol_H-M 'F23  '
_cod_database_code 7209289

loop_
_symmetry_equiv_pos_as_xyz
'x, y, z'
'-x, -y, z'
'-x, y, -z'
'x, -y, -z'
'z, x, y'
'z, -x, -y'
'-z, -x, y'
'-z, x, -y'
'y, z, x'
'-y, z, -x'
'y, -z, -x'
'-y, -z, x'
'x, y+1/2, z+1/2'
'-x, -y+1/2, z+1/2'
'-x, y+1/2, -z+1/2'
'x, -y+1/2, -z+1/2'
'z, x+1/2, y+1/2'
'z, -x+1/2, -y+1/2'
'-z, -x+1/2, y+1/2'
'-z, x+1/2, -y+1/2'
'y, z+1/2, x+1/2'
'-y, z+1/2, -x+1/2'
'y, -z+1/2, -x+1/2'
'-y, -z+1/2, x+1/2'
'x+1/2, y, z+1/2'
'-x+1/2, -y, z+1/2'
'-x+1/2, y, -z+1/2'
'x+1/2, -y, -z+1/2'
'z+1/2, x, y+1/2'
'z+1/2, -x, -y+1/2'
'-z+1/2, -x, y+1/2'
'-z+1/2, x, -y+1/2'
'y+1/2, z, x+1/2'
'-y+1/2, z, -x+1/2'
'y+1/2, -z, -x+1/2'
'-y+1/2, -z, x+1/2'
'x+1/2, y+1/2, z'
'-x+1/2, -y+1/2, z'
'-x+1/2, y+1/2, -z'
'x+1/2, -y+1/2, -z'
'z+1/2, x+1/2, y'
'z+1/2, -x+1/2, -y'
'-z+1/2, -x+1/2, y'
'-z+1/2, x+1/2, -y'
'y+1/2, z+1/2, x'
'-y+1/2, z+1/2, -x'
'y+1/2, -z+1/2, -x'
'-y+1/2, -z+1/2, x'

loop_
_atom_site_label
_atom_site_type_symbol
_atom_site_fract_x
_atom_site_fract_y
_atom_site_fract_z
_atom_site_U_iso_or_equiv
_atom_site_adp_type
_atom_site_occupancy
_atom_site_symmetry_multiplicity
_atom_site_calc_flag
_atom_site_refinement_flags
B1 B 0.9138(3) 0.9112(3) 0.7508(4) 0.0097(13) Uani 1 1 d .
P1 P 0.85200(8) 0.85200(8) 0.85200(8) 0.0077(5) Uani 1 3 d S
P2 P 1.0000 1.0000 0.79664(14) 0.0176(6) Uani 1 2 d S
P3 P 0.97742(8) 0.82482(9) 0.67201(9) 0.0100(3) Uani 1 1 d .
O1 O 0.8099(2) 0.8099(2) 0.8099(2) 0.0118(16) Uani 1 3 d S
O1W O 1.1848(5) 0.8152(5) 0.6848(5) 0.073(5) Uani 1 3 d S
O2 O 0.9123(2) 0.8814(2) 0.8163(2) 0.0108(9) Uani 1 1 d .
O2W O 1.0431(14) 0.9569(14) 0.9569(14) 0.092(14) Uani 0.50 3 d SP
O3 O 0.9720(2) 0.9500(2) 0.7452(2) 0.0140(10) Uani 1 1 d .
O4 O 1.0519(3) 0.9671(3) 0.8357(3) 0.0298(14) Uani 1 1 d .
O5 O 0.9161(2) 0.8590(2) 0.7014(2) 0.0131(10) Uani 1 1 d .
O6 O 1.0243(3) 0.8058(2) 0.7277(3) 0.0189(11) Uani 1 1 d .
O7 O 1.0087(3) 0.8651(3) 0.6201(2) 0.0187(11) Uani 1 1 d .
O8 O 0.9497(2) 0.7582(2) 0.6453(2) 0.0132(10) Uani 1 1 d .
Cl1 Cl 1.0000 1.0000 0.5000 0.0137(11) Uani 1 12 d S
Cl2 Cl 1.16486(16) 0.83514(16) 0.83514(16) 0.0406(13) Uani 0.75 3 d SP
Na1 Na 1.12051(19) 0.87949(19) 0.62051(19) 0.0313(14) Uani 1 3 d S
Na2 Na 1.16260(18) 0.97070(19) 0.85051(19) 0.0348(9) Uani 1 1 d .
Na3 Na 1.0000 1.0000 0.6362(2) 0.0277(11) Uani 1 2 d S
Na4 Na 0.80962(14) 0.80962(14) 0.69038(14) 0.0137(9) Uani 1 3 d S

loop_
_atom_site_aniso_label
_atom_site_aniso_U_11
_atom_site_aniso_U_22
_atom_site_aniso_U_33
_atom_site_aniso_U_23
_atom_site_aniso_U_13
_atom_site_aniso_U_12
B1 0.010(3) 0.008(3) 0.011(3) 0.006(3) -0.003(3) -0.003(3)
P1 0.0077(5) 0.0077(5) 0.0077(5) 0.0008(6) 0.0008(6) 0.0008(6)
P2 0.0177(12) 0.0172(12) 0.0178(12) 0.000 0.000 -0.0057(11)
P3 0.0085(8) 0.0103(8) 0.0112(8) 0.0006(6) 0.0004(6) -0.0010(6)
O1 0.0118(16) 0.0118(16) 0.0118(16) -0.0007(18) -0.0007(18) -0.0007(18)
O1W 0.073(5) 0.073(5) 0.073(5) 0.010(5) -0.010(5) 0.010(5)
O2 0.009(2) 0.013(2) 0.010(2) 0.0058(18) -0.0020(17) 0.0002(17)
O2W 0.092(14) 0.092(14) 0.092(14) 0.057(17) -0.057(17) -0.057(17)
O3 0.014(2) 0.015(2) 0.012(2) -0.0004(19) 0.004(2) -0.0074(19)
O4 0.030(3) 0.031(3) 0.029(3) 0.012(3) -0.010(3) -0.007(3)
O5 0.014(2) 0.012(2) 0.013(2) -0.0063(18) 0.0010(18) -0.0029(18)
O6 0.018(2) 0.018(2) 0.021(3) 0.000(2) -0.008(2) -0.001(2)
O7 0.020(3) 0.020(2) 0.017(2) 0.003(2) 0.006(2) -0.008(2)
O8 0.015(2) 0.011(2) 0.013(2) 0.0008(18) -0.0025(19) -0.0004(18)
Cl1 0.0137(11) 0.0137(11) 0.0137(11) 0.000 0.000 0.000
Cl2 0.0406(13) 0.0406(13) 0.0406(13) -0.0054(13) 0.0054(13) 0.0054(13)
Na1 0.0313(14) 0.0313(14) 0.0313(14) -0.0050(16) 0.0050(16) -0.0050(16)
Na2 0.0298(19) 0.0365(19) 0.038(2) -0.0019(16) -0.0004(16) -0.0077(15)
Na3 0.018(2) 0.053(3) 0.0117(19) 0.000 0.000 -0.002(2)
Na4 0.0137(9) 0.0137(9) 0.0137(9) 0.0012(10) 0.0012(10) -0.0012(10)

loop_
_atom_type_symbol
_atom_type_description
_atom_type_scat_dispersion_real
_atom_type_scat_dispersion_imag
_atom_type_scat_source
B B 0.0013 0.0007 'International Tables Vol C Tables 4.2.6.8 and 6.1.1.4'
Cl Cl 0.1484 0.1585 'International Tables Vol C Tables 4.2.6.8 and 6.1.1.4'
H H 0.0000 0.0000 'International Tables Vol C Tables 4.2.6.8 and 6.1.1.4'
Na Na 0.0362 0.0249 'International Tables Vol C Tables 4.2.6.8 and 6.1.1.4'
O O 0.0106 0.0060 'International Tables Vol C Tables 4.2.6.8 and 6.1.1.4'
P P 0.1023 0.0942 'International Tables Vol C Tables 4.2.6.8 and 6.1.1.4'

loop_
_geom_angle_atom_site_label_1
_geom_angle_atom_site_label_2
_geom_angle_atom_site_label_3
_geom_angle
_geom_angle_site_symmetry_1
_geom_angle_site_symmetry_3
O3 B1 O8 112.3(5) . 32_656
O3 B1 O5 108.7(6) . .
O8 B1 O5 109.5(5) 32_656 .
O3 B1 O2 108.5(5) . .
O8 B1 O2 108.7(5) 32_656 .
O5 B1 O2 109.0(5) . .
O1 P1 O2 114.2(2) . 9
O1 P1 O2 114.2(2) . .
O2 P1 O2 104.3(2) 9 .
O1 P1 O2 114.2(2) . 5
O2 P1 O2 104.3(2) 9 5
O2 P1 O2 104.3(2) . 5
O4 P2 O4 115.0(5) . 2_775
O4 P2 O3 108.9(3) . .
O4 P2 O3 113.2(3) 2_775 .
O4 P2 O3 113.2(3) . 2_775
O4 P2 O3 108.9(3) 2_775 2_775
O3 P2 O3 96.2(4) . 2_775
O4 P2 Na2 114.9(3) . 11_577
O4 P2 Na2 45.6(2) 2_775 11_577
O3 P2 Na2 136.1(2) . 11_577
O3 P2 Na2 67.92(19) 2_775 11_577
O4 P2 Na2 45.6(2) . 10_757
O4 P2 Na2 114.9(3) 2_775 10_757
O3 P2 Na2 67.92(19) . 10_757
O3 P2 Na2 136.1(2) 2_775 10_757
Na2 P2 Na2 150.04(17) 11_577 10_757
O4 P2 Na3 122.5(3) . .
O4 P2 Na3 122.5(3) 2_775 .
O3 P2 Na3 48.11(19) . .
O3 P2 Na3 48.11(19) 2_775 .
Na2 P2 Na3 104.98(8) 11_577 .
Na2 P2 Na3 104.98(8) 10_757 .
O7 P3 O6 113.6(3) . .
O7 P3 O5 111.9(3) . .
O6 P3 O5 109.3(3) . .
O7 P3 O8 112.7(3) . .
O6 P3 O8 105.2(3) . .
O5 P3 O8 103.4(3) . .
O6 P3 Na1 76.7(2) . .
O5 P3 Na1 133.2(2) . .
O8 P3 Na1 120.1(2) . .
P1 O1 Na4 125.4(2) . 16_566
P1 O1 Na4 125.4(2) . .
Na4 O1 Na4 89.7(3) 16_566 .
P1 O1 Na4 125.4(2) . 27_656
Na4 O1 Na4 89.7(3) 16_566 27_656
Na4 O1 Na4 89.7(3) . 27_656
B1 O2 P1 127.2(4) . .
B1 O2 Na2 103.9(4) . 10_757
P1 O2 Na2 125.3(2) . 10_757
B1 O3 P2 127.4(5) . .
B1 O3 Na3 118.9(4) . .
P2 O3 Na3 104.1(2) . .
B1 O3 Na2 84.2(3) . 10_757
P2 O3 Na2 83.1(2) . 10_757
Na3 O3 Na2 137.8(2) . 10_757
P2 O4 Na2 139.7(4) . .
P2 O4 Na2 108.4(3) . 10_757
Na2 O4 Na2 102.6(3) . 10_757
B1 O5 P3 128.1(4) . .
B1 O5 Na4 109.9(4) . .
P3 O5 Na4 120.3(3) . .
P3 O6 Na2 128.0(3) . 10_757
P3 O7 Na1 119.6(3) . .
P3 O7 Na3 132.4(3) . 23_566
Na1 O7 Na3 94.4(2) . 23_566
P3 O7 Na3 115.8(3) . .
Na1 O7 Na3 86.35(18) . .
Na3 O7 Na3 97.2(3) 23_566 .
B1 O8 P3 126.3(4) 23_566 .
B1 O8 Na2 108.8(4) 23_566 24_764
P3 O8 Na2 116.0(3) . 24_764
Na3 Cl1 Na3 90.0 23_566 .
Na3 Cl1 Na3 90.0 23_566 3_756
Na3 Cl1 Na3 180.000(2) . 3_756
Na3 Cl1 Na3 90.0 23_566 29_554
Na3 Cl1 Na3 90.000(1) . 29_554
Na3 Cl1 Na3 90.000(1) 3_756 29_554
Na3 Cl1 Na3 90.000(1) 23_566 31_674
Na3 Cl1 Na3 90.000(1) . 31_674
Na3 Cl1 Na3 90.000(1) 3_756 31_674
Na3 Cl1 Na3 180.000(1) 29_554 31_674
Na3 Cl1 Na3 180.000(1) 23_566 21_554
Na3 Cl1 Na3 90.0 . 21_554
Na3 Cl1 Na3 90.0 3_756 21_554
Na3 Cl1 Na3 90.000(1) 29_554 21_554
Na3 Cl1 Na3 90.0 31_674 21_554
Na2 Cl2 Na2 82.51(19) 10_757 7_775
Na2 Cl2 Na2 82.51(19) 10_757 .
Na2 Cl2 Na2 82.51(19) 7_775 .
O1W Na1 O7 120.07(19) . .
O1W Na1 O7 120.07(19) . 30_576
O7 Na1 O7 97.1(3) . 30_576
O1W Na1 O7 120.07(19) . 24_764
O7 Na1 O7 97.1(3) . 24_764
O7 Na1 O7 97.1(3) 30_576 24_764
O7 Na1 P3 115.50(18) . 30_576
O7 Na1 P3 23.05(13) 30_576 30_576
O7 Na1 P3 106.94(18) 24_764 30_576
O7 Na1 P3 23.05(13) . .
O7 Na1 P3 106.94(18) 30_576 .
O7 Na1 P3 115.50(18) 24_764 .
P3 Na1 P3 118.29(5) 30_576 .
O7 Na1 P3 106.94(18) . 24_764
O7 Na1 P3 115.50(18) 30_576 24_764
O7 Na1 P3 23.05(13) 24_764 24_764
P3 Na1 P3 118.29(5) 30_576 24_764
P3 Na1 P3 118.29(5) . 24_764
O7 Na1 Na3 44.54(16) . 23_566
O7 Na1 Na3 100.3(3) 30_576 23_566
O7 Na1 Na3 52.56(16) 24_764 23_566
P3 Na1 Na3 123.0(2) 30_576 23_566
P3 Na1 Na3 64.52(8) . 23_566
P3 Na1 Na3 65.51(8) 24_764 23_566
O7 Na1 Na3 52.56(16) . .
O7 Na1 Na3 44.54(16) 30_576 .
O7 Na1 Na3 100.3(3) 24_764 .
P3 Na1 Na3 64.52(8) 30_576 .
P3 Na1 Na3 65.51(8) . .
P3 Na1 Na3 123.0(2) 24_764 .
Na3 Na1 Na3 68.51(16) 23_566 .
O1W Na1 Na3 139.46(10) . 29_554
O7 Na1 Na3 100.3(3) . 29_554
O7 Na1 Na3 52.56(16) 30_576 29_554
O7 Na1 Na3 44.54(16) 24_764 29_554
P3 Na1 Na3 65.51(8) 30_576 29_554
P3 Na1 Na3 123.0(2) . 29_554
P3 Na1 Na3 64.52(8) 24_764 29_554
Na3 Na1 Na3 68.51(16) 23_566 29_554
Na3 Na1 Na3 68.51(16) . 29_554
O4 Na2 O6 150.2(3) . 7_775
O4 Na2 O4 97.9(3) . 7_775
O6 Na2 O4 111.4(2) 7_775 7_775
O4 Na2 O2 103.5(2) . 7_775
O6 Na2 O2 84.0(2) 7_775 7_775
O4 Na2 O2 86.1(2) 7_775 7_775
O4 Na2 O8 77.7(2) . 30_576
O6 Na2 O8 77.93(19) 7_775 30_576
O4 Na2 O8 154.0(2) 7_775 30_576
O2 Na2 O8 70.44(17) 7_775 30_576
O4 Na2 Cl2 88.3(2) . .
O6 Na2 Cl2 89.1(2) 7_775 .
O4 Na2 Cl2 85.5(2) 7_775 .
O2 Na2 Cl2 166.35(19) 7_775 .
O8 Na2 Cl2 119.61(18) 30_576 .
O4 Na2 O3 136.2(3) . 7_775
O6 Na2 O3 70.07(18) 7_775 7_775
O4 Na2 O3 53.27(18) 7_775 7_775
O2 Na2 O3 49.59(15) 7_775 7_775
O8 Na2 O3 113.10(19) 30_576 7_775
Cl2 Na2 O3 116.89(15) . 7_775
O4 Na2 P2 112.8(2) . 7_775
O6 Na2 P2 96.36(17) 7_775 7_775
O4 Na2 P2 25.98(15) 7_775 7_775
O2 Na2 P2 62.62(13) 7_775 7_775
O8 Na2 P2 133.05(17) 30_576 7_775
Cl2 Na2 P2 106.68(12) . 7_775
O3 Na2 P2 29.00(11) 7_775 7_775
O4 Na2 Na2 40.12(19) . 10_757
O6 Na2 Na2 133.31(15) 7_775 10_757
O4 Na2 Na2 87.42(17) 7_775 10_757
O2 Na2 Na2 141.42(15) 7_775 10_757
O8 Na2 Na2 103.83(19) 30_576 10_757
Cl2 Na2 Na2 48.74(9) . 10_757
O3 Na2 Na2 140.61(16) 7_775 10_757
P2 Na2 Na2 112.62(11) 7_775 10_757
O4 Na2 Na2 89.57(18) . 7_775
O6 Na2 Na2 110.53(19) 7_775 7_775
O4 Na2 Na2 37.32(18) 7_775 7_775
O2 Na2 Na2 123.36(18) 7_775 7_775
O8 Na2 Na2 163.60(19) 30_576 7_775
Cl2 Na2 Na2 48.74(9) . 7_775
O3 Na2 Na2 83.25(17) 7_775 7_775
P2 Na2 Na2 61.53(11) 7_775 7_775
Na2 Na2 Na2 60.000(1) 10_757 7_775
O7 Na3 O7 178.7(3) 32_656 30_576
O7 Na3 O3 101.9(2) 32_656 2_775
O7 Na3 O3 79.20(18) 30_576 2_775
O7 Na3 O3 79.20(18) 32_656 .
O7 Na3 O3 101.9(2) 30_576 .
O3 Na3 O3 55.5(2) 2_775 .
O7 Na3 O7 97.7(2) 32_656 .
O7 Na3 O7 82.1(2) 30_576 .
O3 Na3 O7 119.6(2) 2_775 .
O3 Na3 O7 73.56(15) . .
O7 Na3 O7 82.1(2) 32_656 2_775
O7 Na3 O7 97.7(2) 30_576 2_775
O3 Na3 O7 73.56(15) 2_775 2_775
O3 Na3 O7 119.6(2) . 2_775
O7 Na3 O7 166.4(3) . 2_775
O7 Na3 Cl1 89.37(16) 32_656 .
O7 Na3 Cl1 89.37(16) 30_576 .
O3 Na3 Cl1 152.25(12) 2_775 .
O3 Na3 Cl1 152.25(12) . .
O7 Na3 Cl1 83.18(13) . .
O7 Na3 Cl1 83.18(13) 2_775 .
O7 Na3 P2 90.63(16) 32_656 .
O7 Na3 P2 90.63(16) 30_576 .
O3 Na3 P2 27.75(12) 2_775 .
O3 Na3 P2 27.75(12) . .
O7 Na3 P2 96.82(13) . .
O7 Na3 P2 96.82(13) 2_775 .
Cl1 Na3 P2 180.000(1) . .
O7 Na3 Na1 41.05(12) 32_656 2_775
O7 Na3 Na1 138.78(13) 30_576 2_775
O3 Na3 Na1 87.43(14) 2_775 2_775
O3 Na3 Na1 101.98(15) . 2_775
O7 Na3 Na1 137.04(12) . 2_775
O7 Na3 Na1 41.09(11) 2_775 2_775
Cl1 Na3 Na1 84.73(10) . 2_775
P2 Na3 Na1 95.27(10) . 2_775
O7 Na3 Na1 138.78(13) 32_656 .
O7 Na3 Na1 41.05(12) 30_576 .
O3 Na3 Na1 101.98(15) 2_775 .
O3 Na3 Na1 87.43(14) . .
O7 Na3 Na1 41.09(11) . .
O7 Na3 Na1 137.04(12) 2_775 .
Cl1 Na3 Na1 84.73(10) . .
P2 Na3 Na1 95.27(10) . .
O7 Na3 Na3 92.49(15) 32_656 23_566
O7 Na3 Na3 86.62(14) 30_576 23_566
O3 Na3 Na3 155.94(11) 2_775 23_566
O3 Na3 Na3 109.78(12) . 23_566
O7 Na3 Na3 38.32(14) . 23_566
O7 Na3 Na3 128.08(13) 2_775 23_566
Cl1 Na3 Na3 45.0 . 23_566
P2 Na3 Na3 135.0 . 23_566
Na1 Na3 Na3 115.65(8) 2_775 23_566
Na1 Na3 Na3 55.74(8) . 23_566
O7 Na3 Na3 44.52(16) 32_656 31_674
O7 Na3 Na3 134.22(16) 30_576 31_674
O3 Na3 Na3 141.85(11) 2_775 31_674
O3 Na3 Na3 117.72(12) . 31_674
O7 Na3 Na3 87.78(13) . 31_674
O7 Na3 Na3 82.58(12) 2_775 31_674
Cl1 Na3 Na3 45.0 . 31_674
P2 Na3 Na3 135.000(1) . 31_674
Na1 Na3 Na3 55.74(8) 2_775 31_674
Na1 Na3 Na3 115.65(8) . 31_674
Na3 Na3 Na3 60.0 23_566 31_674
O5 Na4 O5 75.2(2) . 23_566
O5 Na4 O5 75.2(2) . 32_656
O5 Na4 O5 75.2(2) 23_566 32_656
O5 Na4 O1 84.5(2) . .
O5 Na4 O1 154.50(16) 23_566 .
O5 Na4 O1 114.64(16) 32_656 .
O5 Na4 O1 114.64(16) . 16_566
O5 Na4 O1 84.5(2) 23_566 16_566
O5 Na4 O1 154.50(16) 32_656 16_566
O1 Na4 O1 90.3(3) . 16_566
O5 Na4 O1 154.50(16) . 27_656
O5 Na4 O1 114.64(16) 23_566 27_656
O5 Na4 O1 84.5(2) 32_656 27_656
O1 Na4 O1 90.3(3) . 27_656
O1 Na4 O1 90.3(3) 16_566 27_656
O5 Na4 Na4 159.19(13) . 38_665
O5 Na4 Na4 103.30(14) 23_566 38_665
O5 Na4 Na4 124.94(12) 32_656 38_665
O1 Na4 Na4 90.2(2) . 38_665
O1 Na4 Na4 45.13(14) 16_566 38_665
O1 Na4 Na4 45.13(14) 27_656 38_665
O5 Na4 Na4 103.30(14) . 16_566
O5 Na4 Na4 124.94(12) 23_566 16_566
O5 Na4 Na4 159.19(13) 32_656 16_566
O1 Na4 Na4 45.13(14) . 16_566
O1 Na4 Na4 45.13(14) 16_566 16_566
O1 Na4 Na4 90.2(2) 27_656 16_566
Na4 Na4 Na4 60.0 38_665 16_566
O5 Na4 Na4 124.94(12) . 27_656
O5 Na4 Na4 159.19(13) 23_566 27_656
O5 Na4 Na4 103.30(14) 32_656 27_656
O1 Na4 Na4 45.13(14) . 27_656
O1 Na4 Na4 90.2(2) 16_566 27_656
O1 Na4 Na4 45.13(14) 27_656 27_656

loop_
_geom_bond_atom_site_label_1
_geom_bond_atom_site_label_2
_geom_bond_distance
_geom_bond_site_symmetry_2
B1 O3 1.437(8) .
B1 O8 1.458(8) 32_656
B1 O5 1.472(9) .
B1 O2 1.474(8) .
P1 O1 1.493(4) .
P1 O2 1.557(5) 9
P1 O2 1.557(5) .
P1 O2 1.557(5) 5
P2 O4 1.491(6) .
P2 O4 1.491(6) 2_775
P2 O3 1.577(5) .
P2 O3 1.577(5) 2_775
P2 Na3 3.285(5) .
P3 O7 1.490(5) .
P3 O6 1.541(5) .
P3 O5 1.558(5) .
P3 O8 1.576(5) .
P3 Na1 3.309(2) .
O1 Na4 2.447(5) 16_566
O1 Na4 2.447(5) .
O1 Na4 2.447(5) 27_656
O1W Na1 2.282(19) .
O2 Na2 2.515(6) 10_757
O3 Na3 2.522(6) .
O3 Na2 3.015(6) 10_757
O4 Na2 2.289(7) .
O4 Na2 2.433(7) 10_757
O5 Na4 2.414(6) .
O6 Na2 2.428(6) 10_757
O7 Na1 2.308(6) .
O7 Na3 2.466(5) 23_566
O7 Na3 2.788(5) .
O8 B1 1.458(8) 23_566
O8 Na2 2.781(6) 24_764
Cl1 Na3 2.790(5) 23_566
Cl1 Na3 2.790(4) .
Cl1 Na3 2.790(5) 3_756
Cl1 Na3 2.790(5) 29_554
Cl1 Na3 2.790(5) 31_674
Cl1 Na3 2.790(5) 21_554
Cl2 Na2 2.794(6) 10_757
Cl2 Na2 2.794(6) 7_775
Cl2 Na2 2.794(6) .
Na1 O7 2.308(6) 30_576
Na1 O7 2.308(6) 24_764
Na2 O6 2.428(6) 7_775
Na2 O4 2.433(7) 7_775
Na2 O2 2.515(6) 7_775
Na2 O8 2.781(6) 30_576
Na2 O3 3.015(6) 7_775
Na3 O7 2.466(5) 32_656
Na3 O7 2.466(5) 30_576
Na3 O3 2.522(6) 2_775
Na3 O7 2.788(5) 2_775
Na4 O5 2.414(6) 23_566
Na4 O5 2.414(6) 32_656
Na4 O1 2.447(5) 16_566

loop_
_geom_torsion_atom_site_label_1
_geom_torsion_atom_site_label_2
_geom_torsion_atom_site_label_3
_geom_torsion_atom_site_label_4
_geom_torsion
_geom_torsion_site_symmetry_1
_geom_torsion_site_symmetry_4
O2 P1 O1 Na4 -18.38(18) 9 16_566
O2 P1 O1 Na4 101.62(18) . 16_566
O2 P1 O1 Na4 -138.38(18) 5 16_566
O2 P1 O1 Na4 -138.38(18) 9 .
O2 P1 O1 Na4 -18.38(18) . .
O2 P1 O1 Na4 101.62(18) 5 .
O2 P1 O1 Na4 101.62(18) 9 27_656
O2 P1 O1 Na4 -138.38(18) . 27_656
O2 P1 O1 Na4 -18.38(18) 5 27_656
O3 B1 O2 P1 161.7(4) . .
O8 B1 O2 P1 39.3(7) 32_656 .
O5 B1 O2 P1 -80.0(6) . .
O3 B1 O2 Na2 -39.2(6) . 10_757
O8 B1 O2 Na2 -161.6(4) 32_656 10_757
O5 B1 O2 Na2 79.1(5) . 10_757
O1 P1 O2 B1 44.0(6) . .
O2 P1 O2 B1 169.4(5) 9 .
O2 P1 O2 B1 -81.4(7) 5 .
O1 P1 O2 Na2 -111.0(3) . 10_757
O2 P1 O2 Na2 14.4(5) 9 10_757
O2 P1 O2 Na2 123.60(13) 5 10_757
O8 B1 O3 P2 74.4(7) 32_656 .
O5 B1 O3 P2 -164.3(4) . .
O2 B1 O3 P2 -45.8(7) . .
O8 B1 O3 Na3 -66.3(6) 32_656 .
O5 B1 O3 Na3 55.0(6) . .
O2 B1 O3 Na3 173.5(4) . .
O8 B1 O3 Na2 151.1(5) 32_656 10_757
O5 B1 O3 Na2 -87.5(5) . 10_757
O2 B1 O3 Na2 30.9(4) . 10_757
O4 P2 O3 B1 97.8(6) . .
O4 P2 O3 B1 -31.5(6) 2_775 .
O3 P2 O3 B1 -145.1(6) 2_775 .
Na2 P2 O3 B1 -80.7(6) 11_577 .
Na2 P2 O3 B1 77.3(5) 10_757 .
Na3 P2 O3 B1 -145.1(6) . .
O4 P2 O3 Na3 -117.1(3) . .
O4 P2 O3 Na3 113.7(3) 2_775 .
O3 P2 O3 Na3 0.0 2_775 .
Na2 P2 O3 Na3 64.4(3) 11_577 .
Na2 P2 O3 Na3 -137.6(2) 10_757 .
O4 P2 O3 Na2 20.5(3) . 10_757
O4 P2 O3 Na2 -108.7(3) 2_775 10_757
O3 P2 O3 Na2 137.6(2) 2_775 10_757
Na2 P2 O3 Na2 -158.0(2) 11_577 10_757
Na3 P2 O3 Na2 137.6(2) . 10_757
O4 P2 O4 Na2 -120.6(7) 2_775 .
O3 P2 O4 Na2 111.2(6) . .
O3 P2 O4 Na2 5.5(7) 2_775 .
Na2 P2 O4 Na2 -69.9(7) 11_577 .
Na2 P2 O4 Na2 138.2(8) 10_757 .
Na3 P2 O4 Na2 59.4(7) . .
O4 P2 O4 Na2 101.2(3) 2_775 10_757
O3 P2 O4 Na2 -27.0(4) . 10_757
O3 P2 O4 Na2 -132.7(3) 2_775 10_757
Na2 P2 O4 Na2 151.9(2) 11_577 10_757
Na3 P2 O4 Na2 -78.8(3) . 10_757
O3 B1 O5 P3 29.5(8) . .
O8 B1 O5 P3 152.6(5) 32_656 .
O2 B1 O5 P3 -88.6(6) . .
O3 B1 O5 Na4 -166.0(4) . .
O8 B1 O5 Na4 -43.0(6) 32_656 .
O2 B1 O5 Na4 75.8(5) . .
O7 P3 O5 B1 -79.9(6) . .
O6 P3 O5 B1 46.9(6) . .
O8 P3 O5 B1 158.5(5) . .
Na1 P3 O5 B1 -42.8(7) . .
O7 P3 O5 Na4 117.1(3) . .
O6 P3 O5 Na4 -116.2(3) . .
O8 P3 O5 Na4 -4.6(4) . .
Na1 P3 O5 Na4 154.2(2) . .
O7 P3 O6 Na2 105.0(4) . 10_757
O5 P3 O6 Na2 -20.8(5) . 10_757
O8 P3 O6 Na2 -131.3(4) . 10_757
Na1 P3 O6 Na2 110.7(3) . 10_757
O6 P3 O7 Na1 9.2(4) . .
O5 P3 O7 Na1 133.6(3) . .
O8 P3 O7 Na1 -110.3(3) . .
O6 P3 O7 Na3 139.0(4) . 23_566
O5 P3 O7 Na3 -96.7(4) . 23_566
O8 P3 O7 Na3 19.5(5) . 23_566
Na1 P3 O7 Na3 129.7(6) . 23_566
O6 P3 O7 Na3 -92.0(3) . .
O5 P3 O7 Na3 32.4(4) . .
O8 P3 O7 Na3 148.5(3) . .
Na1 P3 O7 Na3 -101.2(4) . .
O7 P3 O8 B1 -45.7(6) . 23_566
O6 P3 O8 B1 -170.0(5) . 23_566
O5 P3 O8 B1 75.4(6) . 23_566
Na1 P3 O8 B1 -86.8(5) . 23_566
O7 P3 O8 Na2 97.8(3) . 24_764
O6 P3 O8 Na2 -26.5(4) . 24_764
O5 P3 O8 Na2 -141.1(3) . 24_764
Na1 P3 O8 Na2 56.7(3) . 24_764
P3 O7 Na1 O1W 13.7(4) . .
Na3 O7 Na1 O1W -131.58(15) 23_566 .
Na3 O7 Na1 O1W 131.51(12) . .
P3 O7 Na1 O7 -117.2(4) . 30_576
Na3 O7 Na1 O7 97.47(15) 23_566 30_576
Na3 O7 Na1 O7 0.6(2) . 30_576
P3 O7 Na1 O7 144.7(4) . 24_764
Na3 O7 Na1 O7 -0.6(3) 23_566 24_764
Na3 O7 Na1 O7 -97.54(16) . 24_764
P3 O7 Na1 P3 -102.7(3) . 30_576
Na3 O7 Na1 P3 112.0(2) 23_566 30_576
Na3 O7 Na1 P3 15.1(2) . 30_576
Na3 O7 Na1 P3 -145.3(4) 23_566 .
Na3 O7 Na1 P3 117.8(4) . .
P3 O7 Na1 P3 123.3(3) . 24_764
Na3 O7 Na1 P3 -22.0(3) 23_566 24_764
Na3 O7 Na1 P3 -118.88(18) . 24_764
P3 O7 Na1 Na3 145.3(4) . 23_566
Na3 O7 Na1 Na3 -96.9(3) . 23_566
P3 O7 Na1 Na3 -117.8(4) . .
Na3 O7 Na1 Na3 96.9(3) 23_566 .
P3 O7 Na1 Na3 -170.4(3) . 29_554
Na3 O7 Na1 Na3 44.34(18) 23_566 29_554
Na3 O7 Na1 Na3 -52.57(14) . 29_554
O7 P3 Na1 O1W -168.1(3) . .
O6 P3 Na1 O1W 20.6(2) . .
O5 P3 Na1 O1W 124.7(3) . .
O8 P3 Na1 O1W -79.4(2) . .
O6 P3 Na1 O7 -171.3(4) . .
O5 P3 Na1 O7 -67.3(4) . .
O8 P3 Na1 O7 88.7(4) . .
O7 P3 Na1 O7 67.3(4) . 30_576
O6 P3 Na1 O7 -104.0(3) . 30_576
O5 P3 Na1 O7 0.0(4) . 30_576
O8 P3 Na1 O7 156.0(3) . 30_576
O7 P3 Na1 O7 -39.5(4) . 24_764
O6 P3 Na1 O7 149.2(3) . 24_764
O5 P3 Na1 O7 -106.7(3) . 24_764
O8 P3 Na1 O7 49.2(4) . 24_764
O7 P3 Na1 P3 89.1(4) . 30_576
O6 P3 Na1 P3 -82.2(3) . 30_576
O5 P3 Na1 P3 21.8(4) . 30_576
O8 P3 Na1 P3 177.8(2) . 30_576
O7 P3 Na1 P3 -65.2(4) . 24_764
O6 P3 Na1 P3 123.5(3) . 24_764
O5 P3 Na1 P3 -132.4(3) . 24_764
O8 P3 Na1 P3 23.5(4) . 24_764
O7 P3 Na1 Na3 -26.3(3) . 23_566
O6 P3 Na1 Na3 162.4(2) . 23_566
O5 P3 Na1 Na3 -93.5(3) . 23_566
O8 P3 Na1 Na3 62.4(3) . 23_566
O7 P3 Na1 Na3 50.5(3) . .
O6 P3 Na1 Na3 -120.8(2) . .
O5 P3 Na1 Na3 -16.7(3) . .
O8 P3 Na1 Na3 139.2(2) . .
O7 P3 Na1 Na3 11.3(3) . 29_554
O6 P3 Na1 Na3 -160.0(2) . 29_554
O5 P3 Na1 Na3 -55.9(3) . 29_554
O8 P3 Na1 Na3 100.0(2) . 29_554
P2 O4 Na2 O6 -45.7(10) . 7_775
Na2 O4 Na2 O6 94.0(5) 10_757 7_775
P2 O4 Na2 O4 144.0(5) . 7_775
Na2 O4 Na2 O4 -76.4(3) 10_757 7_775
P2 O4 Na2 O2 56.1(7) . 7_775
Na2 O4 Na2 O2 -164.2(2) 10_757 7_775
P2 O4 Na2 O8 -10.0(6) . 30_576
Na2 O4 Na2 O8 129.7(3) 10_757 30_576
P2 O4 Na2 Cl2 -130.8(6) . .
Na2 O4 Na2 Cl2 8.8(3) 10_757 .
P2 O4 Na2 O3 100.7(6) . 7_775
Na2 O4 Na2 O3 -119.7(3) 10_757 7_775
P2 O4 Na2 P2 121.8(6) . 7_775
Na2 O4 Na2 P2 -98.6(3) 10_757 7_775
P2 O4 Na2 Na2 -139.6(8) . 10_757
P2 O4 Na2 Na2 -179.5(6) . 7_775
Na2 O4 Na2 Na2 -39.9(2) 10_757 7_775
Na2 Cl2 Na2 O4 -7.6(2) 10_757 .
Na2 Cl2 Na2 O4 -90.94(17) 7_775 .
Na2 Cl2 Na2 O6 -157.90(19) 10_757 7_775
Na2 Cl2 Na2 O6 118.7(2) 7_775 7_775
Na2 Cl2 Na2 O4 90.51(16) 10_757 7_775
Na2 Cl2 Na2 O4 7.1(2) 7_775 7_775
Na2 Cl2 Na2 O2 142.6(9) 10_757 7_775
Na2 Cl2 Na2 O2 59.2(10) 7_775 7_775
Na2 Cl2 Na2 O8 -82.4(3) 10_757 30_576
Na2 Cl2 Na2 O8 -165.7(2) 7_775 30_576
Na2 Cl2 Na2 O3 135.07(15) 10_757 7_775
Na2 Cl2 Na2 O3 51.7(2) 7_775 7_775
Na2 Cl2 Na2 P2 105.73(7) 10_757 7_775
Na2 Cl2 Na2 P2 22.35(17) 7_775 7_775
Na2 Cl2 Na2 Na2 -83.38(15) 7_775 10_757
Na2 Cl2 Na2 Na2 83.38(14) 10_757 7_775
B1 O3 Na3 O7 36.0(4) . 32_656
P2 O3 Na3 O7 -112.8(3) . 32_656
Na2 O3 Na3 O7 151.9(3) 10_757 32_656
B1 O3 Na3 O7 -143.4(4) . 30_576
P2 O3 Na3 O7 67.8(3) . 30_576
Na2 O3 Na3 O7 -27.5(3) 10_757 30_576
B1 O3 Na3 O3 148.8(6) . 2_775
P2 O3 Na3 O3 0.0 . 2_775
Na2 O3 Na3 O3 -95.3(4) 10_757 2_775
B1 O3 Na3 O7 -65.5(4) . .
P2 O3 Na3 O7 145.8(3) . .
Na2 O3 Na3 O7 50.5(3) 10_757 .
B1 O3 Na3 O7 110.5(4) . 2_775
P2 O3 Na3 O7 -38.3(3) . 2_775
Na2 O3 Na3 O7 -133.6(3) 10_757 2_775
B1 O3 Na3 Cl1 -31.2(6) . .
P2 O3 Na3 Cl1 180.000(1) . .
Na2 O3 Na3 Cl1 84.7(4) 10_757 .
B1 O3 Na3 P2 148.8(6) . .
Na2 O3 Na3 P2 -95.3(4) 10_757 .
B1 O3 Na3 Na1 70.4(4) . 2_775
P2 O3 Na3 Na1 -78.4(2) . 2_775
Na2 O3 Na3 Na1 -173.7(3) 10_757 2_775
B1 O3 Na3 Na1 -104.8(4) . .
P2 O3 Na3 Na1 106.4(2) . .
Na2 O3 Na3 Na1 11.1(3) 10_757 .
B1 O3 Na3 Na3 -52.7(4) . 23_566
P2 O3 Na3 Na3 158.49(17) . 23_566
Na2 O3 Na3 Na3 63.2(3) 10_757 23_566
B1 O3 Na3 Na3 13.0(5) . 31_674
P2 O3 Na3 Na3 -135.79(18) . 31_674
Na2 O3 Na3 Na3 128.9(3) 10_757 31_674
P3 O7 Na3 O7 -60.5(4) . 32_656
Na1 O7 Na3 O7 178.2(2) . 32_656
Na3 O7 Na3 O7 84.2(2) 23_566 32_656
P3 O7 Na3 O7 120.8(3) . 30_576
Na1 O7 Na3 O7 -0.5(2) . 30_576
Na3 O7 Na3 O7 -94.5(2) 23_566 30_576
P3 O7 Na3 O3 48.0(4) . 2_775
Na1 O7 Na3 O3 -73.3(2) . 2_775
Na3 O7 Na3 O3 -167.31(16) 23_566 2_775
P3 O7 Na3 O3 15.8(3) . .
Na1 O7 Na3 O3 -105.5(2) . .
Na3 O7 Na3 O3 160.5(2) 23_566 .
P3 O7 Na3 O7 -148.9(3) . 2_775
P3 O7 Na3 Cl1 -148.9(3) . .
Na1 O7 Na3 Cl1 89.78(16) . .
Na3 O7 Na3 Cl1 -4.21(12) 23_566 .
P3 O7 Na3 P2 31.1(3) . .
Na1 O7 Na3 P2 -90.22(16) . .
Na3 O7 Na3 P2 175.79(12) 23_566 .
P3 O7 Na3 Na1 -74.2(4) . 2_775
Na3 O7 Na3 Na1 70.5(3) 23_566 2_775
P3 O7 Na3 Na1 121.3(4) . .
Na3 O7 Na3 Na1 -94.0(2) 23_566 .
P3 O7 Na3 Na3 -144.7(4) . 23_566
Na1 O7 Na3 Na3 94.0(2) . 23_566
P3 O7 Na3 Na3 -104.0(3) . 31_674
O4 P2 Na3 O7 151.8(3) . 32_656
O4 P2 Na3 O7 -28.2(3) 2_775 32_656
O3 P2 Na3 O7 64.9(3) . 32_656
O3 P2 Na3 O7 -115.1(3) 2_775 32_656
Na2 P2 Na3 O7 -74.76(14) 11_577 32_656
Na2 P2 Na3 O7 105.24(14) 10_757 32_656
O4 P2 Na3 O7 -28.2(3) . 30_576
O4 P2 Na3 O7 151.8(3) 2_775 30_576
O3 P2 Na3 O7 -115.1(3) . 30_576
O3 P2 Na3 O7 64.9(3) 2_775 30_576
Na2 P2 Na3 O7 105.24(14) 11_577 30_576
Na2 P2 Na3 O7 -74.76(14) 10_757 30_576
O4 P2 Na3 O3 -93.2(4) . 2_775
O4 P2 Na3 O3 86.8(4) 2_775 2_775
O3 P2 Na3 O3 180.000(1) . 2_775
Na2 P2 Na3 O3 40.3(2) 11_577 2_775
Na2 P2 Na3 O3 -139.7(2) 10_757 2_775
O4 P2 Na3 O3 86.8(4) . .
O4 P2 Na3 O3 -93.2(4) 2_775 .
O3 P2 Na3 O3 180.000(2) 2_775 .
Na2 P2 Na3 O3 -139.7(2) 11_577 .
Na2 P2 Na3 O3 40.3(2) 10_757 .
O4 P2 Na3 O7 53.9(3) . .
O4 P2 Na3 O7 -126.1(3) 2_775 .
O3 P2 Na3 O7 -32.9(3) . .
O3 P2 Na3 O7 147.1(3) 2_775 .
Na2 P2 Na3 O7 -172.60(13) 11_577 .
Na2 P2 Na3 O7 7.40(13) 10_757 .
O4 P2 Na3 O7 -126.1(3) . 2_775
O4 P2 Na3 O7 53.9(3) 2_775 2_775
O3 P2 Na3 O7 147.1(3) . 2_775
O3 P2 Na3 O7 -32.9(3) 2_775 2_775
Na2 P2 Na3 O7 7.40(13) 11_577 2_775
Na2 P2 Na3 O7 -172.60(13) 10_757 2_775
O4 P2 Na3 Na1 -167.4(3) . 2_775
O4 P2 Na3 Na1 12.6(3) 2_775 2_775
O3 P2 Na3 Na1 105.8(2) . 2_775
O3 P2 Na3 Na1 -74.2(2) 2_775 2_775
Na2 P2 Na3 Na1 -33.91(7) 11_577 2_775
Na2 P2 Na3 Na1 146.09(7) 10_757 2_775
O4 P2 Na3 Na1 12.6(3) . .
O4 P2 Na3 Na1 -167.4(3) 2_775 .
O3 P2 Na3 Na1 -74.2(2) . .
O3 P2 Na3 Na1 105.8(2) 2_775 .
Na2 P2 Na3 Na1 146.09(7) 11_577 .
Na2 P2 Na3 Na1 -33.91(7) 10_757 .
O4 P2 Na3 Na3 57.6(3) . 23_566
O4 P2 Na3 Na3 -122.4(3) 2_775 23_566
O3 P2 Na3 Na3 -29.2(2) . 23_566
O3 P2 Na3 Na3 150.8(2) 2_775 23_566
Na2 P2 Na3 Na3 -168.91(7) 11_577 23_566
Na2 P2 Na3 Na3 11.09(7) 10_757 23_566
O4 P2 Na3 Na3 147.6(3) . 31_674
O4 P2 Na3 Na3 -32.4(3) 2_775 31_674
O3 P2 Na3 Na3 60.8(2) . 31_674
O3 P2 Na3 Na3 -119.2(2) 2_775 31_674
Na2 P2 Na3 Na3 -78.91(7) 11_577 31_674
Na2 P2 Na3 Na3 101.09(7) 10_757 31_674
O1W Na1 Na3 O7 -97.0(3) . 32_656
O7 Na1 Na3 O7 -2.7(3) . 32_656
O7 Na1 Na3 O7 178.1(5) 30_576 32_656
O7 Na1 Na3 O7 88.4(4) 24_764 32_656
P3 Na1 Na3 O7 -167.6(3) 30_576 32_656
P3 Na1 Na3 O7 -25.1(3) . 32_656
P3 Na1 Na3 O7 83.9(3) 24_764 32_656
Na3 Na1 Na3 O7 45.8(4) 23_566 32_656
Na3 Na1 Na3 O7 120.2(3) 29_554 32_656
O1W Na1 Na3 O7 84.9(2) . 30_576
O7 Na1 Na3 O7 179.2(3) . 30_576
O7 Na1 Na3 O7 -89.69(17) 24_764 30_576
P3 Na1 Na3 O7 14.29(19) 30_576 30_576
P3 Na1 Na3 O7 156.8(3) . 30_576
P3 Na1 Na3 O7 -94.2(2) 24_764 30_576
Na3 Na1 Na3 O7 -132.3(2) 23_566 30_576
Na3 Na1 Na3 O7 -57.9(2) 29_554 30_576
O7 Na1 Na3 O3 121.6(2) . 2_775
O7 Na1 Na3 O3 -57.6(2) 30_576 2_775
O7 Na1 Na3 O3 -147.32(18) 24_764 2_775
P3 Na1 Na3 O3 -43.33(13) 30_576 2_775
P3 Na1 Na3 O3 99.22(15) . 2_775
P3 Na1 Na3 O3 -151.80(13) 24_764 2_775
Na3 Na1 Na3 O3 170.03(12) 23_566 2_775
Na3 Na1 Na3 O3 -115.52(15) 29_554 2_775
O7 Na1 Na3 O3 67.7(2) . .
O7 Na1 Na3 O3 -111.5(3) 30_576 .
O7 Na1 Na3 O3 158.79(17) 24_764 .
P3 Na1 Na3 O3 -97.23(15) 30_576 .
P3 Na1 Na3 O3 45.32(12) . .
P3 Na1 Na3 O3 154.30(12) 24_764 .
Na3 Na1 Na3 O3 116.13(14) 23_566 .
Na3 Na1 Na3 O3 -169.42(12) 29_554 .
O1W Na1 Na3 O7 -94.33(19) . .
O7 Na1 Na3 O7 -179.2(3) 30_576 .
O7 Na1 Na3 O7 91.10(17) 24_764 .
P3 Na1 Na3 O7 -164.9(2) 30_576 .
P3 Na1 Na3 O7 -22.37(16) . .
P3 Na1 Na3 O7 86.62(19) 24_764 .
Na3 Na1 Na3 O7 48.45(18) 23_566 .
Na3 Na1 Na3 O7 122.9(2) 29_554 .
O1W Na1 Na3 O7 105.9(3) . 2_775
O7 Na1 Na3 O7 -159.8(4) . 2_775
O7 Na1 Na3 O7 21.0(3) 30_576 2_775
O7 Na1 Na3 O7 -68.7(3) 24_764 2_775
P3 Na1 Na3 O7 35.3(2) 30_576 2_775
P3 Na1 Na3 O7 177.9(3) . 2_775
P3 Na1 Na3 O7 -73.1(3) 24_764 2_775
Na3 Na1 Na3 O7 -111.3(2) 23_566 2_775
Na3 Na1 Na3 O7 -36.9(3) 29_554 2_775
O1W Na1 Na3 Cl1 180.0 . .
O7 Na1 Na3 Cl1 -85.67(19) . .
O7 Na1 Na3 Cl1 95.1(2) 30_576 .
O7 Na1 Na3 Cl1 5.43(12) 24_764 .
P3 Na1 Na3 Cl1 109.41(7) 30_576 .
P3 Na1 Na3 Cl1 -108.04(7) . .
P3 Na1 Na3 Cl1 0.95(3) 24_764 .
Na3 Na1 Na3 Cl1 -37.22(4) 23_566 .
Na3 Na1 Na3 Cl1 37.22(4) 29_554 .
O1W Na1 Na3 P2 0.0 . .
Na3 Na1 Na3 P2 -142.78(4) 29_554 .
O1W Na1 Na3 Na1 180.000(3) . 2_775
P3 Na1 Na3 Na3 143.10(7) 30_576 31_674
P3 Na1 Na3 Na3 -74.35(8) . 31_674
B1 O5 Na4 O5 150.0(4) . 23_566
P3 O5 Na4 O5 -44.1(4) . 23_566
B1 O5 Na4 O5 71.8(5) . 32_656
P3 O5 Na4 O5 -122.4(2) . 32_656
B1 O5 Na4 O1 -45.5(4) . .
P3 O5 Na4 O1 120.3(3) . .
B1 O5 Na4 O1 -133.3(4) . 16_566
P3 O5 Na4 O1 32.6(4) . 16_566
B1 O5 Na4 O1 33.4(8) . 27_656
P3 O5 Na4 O1 -160.8(5) . 27_656
B1 O5 Na4 Na4 -121.3(4) . 38_665
P3 O5 Na4 Na4 44.6(6) . 38_665
B1 O5 Na4 Na4 -86.8(4) . 16_566
P3 O5 Na4 Na4 79.0(3) . 16_566
B1 O5 Na4 Na4 -24.3(4) . 27_656
P3 O5 Na4 Na4 141.5(2) . 27_656
P1 O1 Na4 O5 20.14(12) . .
Na4 O1 Na4 O5 -114.99(19) 16_566 .
Na4 O1 Na4 O5 155.27(18) 27_656 .
P1 O1 Na4 O5 57.3(5) . 23_566
Na4 O1 Na4 O5 -77.9(7) 16_566 23_566
Na4 O1 Na4 O5 -167.6(4) 27_656 23_566
P1 O1 Na4 O5 -50.84(18) . 32_656
Na4 O1 Na4 O5 174.03(14) 16_566 32_656
Na4 O1 Na4 O5 84.3(3) 27_656 32_656
P1 O1 Na4 O1 134.87(14) . 16_566
Na4 O1 Na4 O1 -0.3(3) 16_566 16_566
P1 O1 Na4 O1 -134.87(14) . 27_656
Na4 O1 Na4 O1 0.3(3) 27_656 27_656
P1 O1 Na4 Na4 180.000(2) . 38_665
Na4 O1 Na4 Na4 44.87(14) 16_566 38_665
Na4 O1 Na4 Na4 -44.87(14) 27_656 38_665
P1 O1 Na4 Na4 135.13(14) . 16_566
Na4 O1 Na4 Na4 -89.7(3) 27_656 16_566
P1 O1 Na4 Na4 -135.13(14) . 27_656
Na4 O1 Na4 Na4 89.7(3) 16_566 27_656
